data_4321228
loop_
_publ_author_name
'Sian C. Davies'
'David L. Hughes'
'Zofia Janas'
'Lucjan B. Jerzykiewicz'
'Raymond L. Richards'
'J. Roger Sanders'
'James E. Silverston'
'Piotr Sobota'

_publ_section_title
;
 Vanadium Complexes of the N(CH2CH2S)33- and O(CH2CH2S)22- Ligands with
 Coligands Relevant to Nitrogen Fixation Processes
;
_journal_name_full 'Inorganic Chemistry'
_journal_page_first 3485
_journal_page_last 3498
_journal_paper_doi 10.1021/ic9909476
_journal_volume 39
_journal_year 2000
_chemical_formula_structural '[V {N(CH2CH2S)3} (NSiMe3)]'
_chemical_formula_sum 'C9 H21 N2 S3 Si V'
_chemical_formula_weight 332.49
_chemical_name_common 'Compound 9, str. II'
_chemical_name_systematic
; 
 ? 
;
_space_group_IT_number 14
_symmetry_cell_setting monoclinic
_symmetry_space_group_name_Hall '-P 2ybc'
_symmetry_space_group_name_H-M 'P 1 21/c 1'
_atom_sites_solution_hydrogens geom
_atom_sites_solution_primary direct
_atom_sites_solution_secondary difmap
_audit_creation_method SHELXL
_cell_angle_alpha 90.00
_cell_angle_beta 109.545(9)
_cell_angle_gamma 90.00
_cell_formula_units_Z 4
_cell_length_a 11.1558(12)
_cell_length_b 12.0401(11)
_cell_length_c 12.2720(15)
_cell_measurement_reflns_used 25
_cell_measurement_temperature 293(2)
_cell_measurement_theta_max 11
_cell_measurement_theta_min 10
_cell_volume 1553.4(3)
_computing_cell_refinement 'CAD4-Express (Enraf-Nonius, 1992)'
_computing_data_collection 'CAD4-Express (Enraf-Nonius, 1992)'
_computing_data_reduction 'CAD4 (Hursthouse, 1976)'
_computing_molecular_graphics 'ORTEP (Johnson, 1971)'
_computing_publication_material 'SHELXL-93 (Sheldrick, 1993)'
_computing_structure_refinement 'SHELXL-93 (Sheldrick, 1993)'
_computing_structure_solution 'SHELXS-86 (Sheldrick, 1990)'
_diffrn_ambient_temperature 293(2)
_diffrn_measurement_device_type 'Enraf-Nonius CAD4 diffractometer'
_diffrn_measurement_method 'scintillation counter; \w/\q scans'
_diffrn_radiation_monochromator graphite
_diffrn_radiation_source 'fine-focus sealed tube'
_diffrn_radiation_type MoK\a
_diffrn_radiation_wavelength 0.71069
_diffrn_reflns_av_R_equivalents 0.040
_diffrn_reflns_av_sigmaI/netI 0.1060
_diffrn_reflns_limit_h_max 10
_diffrn_reflns_limit_h_min -10
_diffrn_reflns_limit_k_max 11
_diffrn_reflns_limit_k_min 0
_diffrn_reflns_limit_l_max 11
_diffrn_reflns_limit_l_min 0
_diffrn_reflns_number 1646
_diffrn_reflns_theta_max 20
_diffrn_reflns_theta_min 1.5
_diffrn_standards_decay_% 0
_diffrn_standards_interval_time '10000 s'
_diffrn_standards_number 3
_exptl_absorpt_coefficient_mu 1.097
_exptl_absorpt_correction_T_max 0.998
_exptl_absorpt_correction_T_min 0.964
_exptl_absorpt_correction_type 'semi-empirical psi-scans'
_exptl_crystal_colour Orange
_exptl_crystal_density_diffrn 1.422
_exptl_crystal_description 'square and irregular hexagonal prisms'
_exptl_crystal_F_000 696
_exptl_crystal_size_max 0.14
_exptl_crystal_size_mid 0.10
_exptl_crystal_size_min 0.07
_refine_diff_density_max 0.366
_refine_diff_density_min -0.339
_refine_diff_density_rms 0.081
_refine_ls_extinction_method none
_refine_ls_goodness_of_fit_all 1.039
_refine_ls_goodness_of_fit_obs 1.116
_refine_ls_hydrogen_treatment constr
_refine_ls_matrix_type full
_refine_ls_number_parameters 166
_refine_ls_number_reflns 1452
_refine_ls_number_restraints 0
_refine_ls_restrained_S_all 1.039
_refine_ls_restrained_S_obs 1.116
_refine_ls_R_factor_all 0.1017
_refine_ls_R_factor_obs 0.0399
_refine_ls_shift/esd_max 0.051
_refine_ls_shift/esd_mean 0.003
_refine_ls_structure_factor_coef Fsqd
_refine_ls_weighting_details 'w=1/[\s^2^(Fo^2^)+(0.0106P)^2^+0.0000P] where P=(Fo^2^+2Fc^2^)/3'
_refine_ls_weighting_scheme calc
_refine_ls_wR_factor_all 0.0837
_refine_ls_wR_factor_obs 0.0648
_reflns_number_observed 832
_reflns_number_total 1452
_reflns_observed_criterion >2sigma(I)
_cod_data_source_file ic9909476_08.cif
_cod_data_source_block roger16
_cod_depositor_comments
;
The following automatic conversions were performed:

'_refine_ls_weighting_scheme' value 'calc
w=1/[\s^2^(Fo^2^)+(0.0106P)^2^+0.0000P] where P=(Fo^2^+2Fc^2^)/3' was
changed to 'calc'. New tag '_refine_ls_weighting_details' was
created. The value of the new tag was set to
'w=1/[\s^2^(Fo^2^)+(0.0106P)^2^+0.0000P] where P=(Fo^2^+2Fc^2^)/3'.

Automatic conversion script
Id: cif_fix_values 3143 2015-03-26 13:38:13Z robertas 
;
_cod_database_code 4321228

loop_
_symmetry_equiv_pos_as_xyz
'x, y, z'
'-x, y+1/2, -z+1/2'
'-x, -y, -z'
'x, -y-1/2, z-1/2'

loop_
_atom_site_aniso_label
_atom_site_aniso_U_11
_atom_site_aniso_U_22
_atom_site_aniso_U_33
_atom_site_aniso_U_23
_atom_site_aniso_U_13
_atom_site_aniso_U_12
V 0.0399(8) 0.0354(8) 0.0401(8) -0.0015(7) 0.0173(6) 0.0014(7)
S1 0.0483(12) 0.0446(13) 0.0541(14) -0.0055(12) 0.0098(11) 0.0003(11)
C11 0.041(5) 0.050(5) 0.077(7) -0.005(6) 0.019(6) 0.005(5)
C12 0.067(6) 0.036(5) 0.091(7) -0.005(6) 0.048(7) 0.004(6)
S2 0.0677(14) 0.0500(13) 0.0514(14) 0.0069(12) 0.0222(12) -0.0018(12)
C21 0.097(6) 0.055(5) 0.033(5) 0.000(5) 0.029(6) -0.021(6)
C22 0.088(7) 0.045(5) 0.061(6) -0.019(6) 0.060(6) -0.022(6)
S3 0.0471(12) 0.0518(13) 0.0590(14) 0.0009(11) 0.0283(11) -0.0034(11)
C31 0.060(5) 0.043(5) 0.048(5) -0.005(5) 0.029(5) -0.013(5)
C32 0.066(5) 0.034(5) 0.054(6) -0.013(5) 0.028(6) -0.015(5)
N4 0.050(4) 0.030(4) 0.041(4) -0.002(4) 0.028(4) -0.005(4)
N5 0.042(3) 0.031(3) 0.050(4) -0.005(3) 0.018(3) 0.008(3)
Si5 0.0450(13) 0.0507(14) 0.0490(14) -0.0009(12) 0.0186(11) 0.0069(12)
C51 0.054(5) 0.069(6) 0.090(8) -0.007(7) 0.042(5) 0.005(6)
C52 0.061(6) 0.071(6) 0.078(8) 0.010(6) 0.022(5) 0.011(6)
C53 0.063(6) 0.082(6) 0.065(7) -0.027(6) 0.016(5) 0.009(7)

loop_
_atom_site_label
_atom_site_type_symbol
_atom_site_fract_x
_atom_site_fract_y
_atom_site_fract_z
_atom_site_U_iso_or_equiv
_atom_site_thermal_displace_type
_atom_site_occupancy
_atom_site_calc_flag
_atom_site_refinement_flags
_atom_site_disorder_group
V V 0.18602(10) 0.10066(9) 0.31651(9) 0.0375(4) Uani 1 d . .
S1 S -0.0066(2) 0.09725(15) 0.1770(2) 0.0508(6) Uani 1 d . .
C11 C -0.0947(7) 0.2022(6) 0.2247(7) 0.056(2) Uani 1 d . .
H11A H -0.1497(7) 0.2420(6) 0.1579(7) 0.063(26) Uiso 1 calc R .
H11B H -0.1480(7) 0.1663(6) 0.2625(7) 0.075(28) Uiso 1 calc R .
C12 C -0.0070(8) 0.2841(6) 0.3076(8) 0.059(2) Uani 1 d . .
H12A H 0.0299(8) 0.3331(6) 0.2646(8) 0.050(23) Uiso 1 calc R .
H12B H -0.0564(8) 0.3293(6) 0.3425(8) 0.061(24) Uiso 1 calc R .
S2 S 0.2072(2) 0.0027(2) 0.4781(2) 0.0558(6) Uani 1 d . .
C21 C 0.1381(8) 0.0937(7) 0.5579(6) 0.060(2) Uani 1 d . .
H21A H 0.0962(8) 0.0494(7) 0.6005(6) 0.070(26) Uiso 1 calc R .
H21B H 0.2052(8) 0.1358(7) 0.6134(6) 0.058(24) Uiso 1 calc R .
C22 C 0.0439(8) 0.1723(6) 0.4801(7) 0.056(2) Uani 1 d . .
H22A H -0.0319(8) 0.1316(6) 0.4362(7) 0.080(29) Uiso 1 calc R .
H22B H 0.0196(8) 0.2272(6) 0.5267(7) 0.038(19) Uiso 1 calc R .
S3 S 0.3238(2) 0.2401(2) 0.3233(2) 0.0499(6) Uani 1 d . .
C31 C 0.2695(7) 0.3539(6) 0.3910(6) 0.048(2) Uani 1 d . .
H31A H 0.3426(7) 0.3945(6) 0.4406(6) 0.064(24) Uiso 1 calc R .
H31B H 0.2194(7) 0.4045(6) 0.3317(6) 0.016(17) Uiso 1 calc R .
C32 C 0.1901(7) 0.3139(6) 0.4620(7) 0.049(2) Uani 1 d . .
H32A H 0.2456(7) 0.2828(6) 0.5341(7) 0.060(26) Uiso 1 calc R .
H32B H 0.1457(7) 0.3766(6) 0.4804(7) 0.068(26) Uiso 1 calc R .
N4 N 0.0964(5) 0.2291(4) 0.3999(5) 0.0375(15) Uani 1 d . .
N5 N 0.2621(4) 0.0113(4) 0.2624(4) 0.0403(15) Uani 1 d . .
Si5 Si 0.3839(2) -0.0702(2) 0.2369(2) 0.0475(6) Uani 1 d . .
C51 C 0.5056(7) 0.0290(7) 0.2239(9) 0.066(2) Uani 1 d . .
H51A H 0.4689(7) 0.0759(7) 0.1579(9) 0.164(50) Uiso 1 calc R .
H51B H 0.5758(7) -0.0115(7) 0.2146(9) 0.082(27) Uiso 1 calc R .
H51C H 0.5353(7) 0.0738(7) 0.2924(9) 0.097(33) Uiso 1 calc R .
C52 C 0.4490(8) -0.1632(7) 0.3628(7) 0.070(2) Uani 1 d . .
H52A H 0.3839(8) -0.2133(7) 0.3671(7) 0.088(32) Uiso 1 calc R .
H52B H 0.4783(8) -0.1196(7) 0.4323(7) 0.133(43) Uiso 1 calc R .
H52C H 0.5188(8) -0.2048(7) 0.3545(7) 0.133(41) Uiso 1 calc R .
C53 C 0.3141(8) -0.1493(8) 0.0999(7) 0.071(3) Uani 1 d . .
H53A H 0.2814(8) -0.0983(8) 0.0368(7) 0.160(50) Uiso 1 calc R .
H53B H 0.2464(8) -0.1955(8) 0.1056(7) 0.190(58) Uiso 1 calc R .
H53C H 0.3786(8) -0.1948(8) 0.0868(7) 0.126(38) Uiso 1 calc R .

loop_
_atom_type_symbol
_atom_type_description
_atom_type_scat_dispersion_real
_atom_type_scat_dispersion_imag
_atom_type_scat_source
C C 0.0033 0.0016 'International Tables Vol C Tables 4.2.6.8 and 6.1.1.4'
H H 0.0000 0.0000 'International Tables Vol C Tables 4.2.6.8 and 6.1.1.4'
N N 0.0061 0.0033 'International Tables Vol C Tables 4.2.6.8 and 6.1.1.4'
S S 0.1246 0.1234 'International Tables Vol C Tables 4.2.6.8 and 6.1.1.4'
Si Si 0.0817 0.0704 'International Tables Vol C Tables 4.2.6.8 and 6.1.1.4'
V V 0.3005 0.5294 'International Tables Vol C Tables 4.2.6.8 and 6.1.1.4'

loop_
_geom_angle_atom_site_label_1
_geom_angle_atom_site_label_2
_geom_angle_atom_site_label_3
_geom_angle
_geom_angle_site_symmetry_1
_geom_angle_site_symmetry_3
_geom_angle_publ_flag
N5 V S2 95.5(2) . . ?
N5 V S1 99.9(2) . . ?
S2 V S1 116.88(8) . . ?
N5 V S3 93.7(2) . . ?
S2 V S3 119.14(8) . . ?
S1 V S3 120.36(8) . . ?
N5 V N4 175.4(2) . . ?
S2 V N4 83.8(2) . . ?
S1 V N4 84.4(2) . . ?
S3 V N4 82.8(2) . . ?
C11 S1 V 102.9(3) . . ?
C12 C11 S1 111.8(5) . . ?
N4 C12 C11 112.7(6) . . ?
C21 S2 V 102.8(3) . . ?
C22 C21 S2 112.0(5) . . ?
N4 C22 C21 111.6(6) . . ?
C31 S3 V 104.6(2) . . ?
C32 C31 S3 111.9(5) . . ?
N4 C32 C31 111.9(6) . . ?
C22 N4 C12 109.8(6) . . ?
C22 N4 C32 110.3(6) . . ?
C12 N4 C32 108.7(6) . . ?
C22 N4 V 108.7(4) . . ?
C12 N4 V 108.0(4) . . ?
C32 N4 V 111.2(4) . . ?
V N5 Si5 163.2(3) . . ?
N5 Si5 C52 107.2(3) . . ?
N5 Si5 C51 106.5(3) . . ?
C52 Si5 C51 111.5(4) . . ?
N5 Si5 C53 109.1(3) . . ?
C52 Si5 C53 112.0(5) . . ?
C51 Si5 C53 110.4(5) . . ?

loop_
_geom_bond_atom_site_label_1
_geom_bond_atom_site_label_2
_geom_bond_distance
_geom_bond_site_symmetry_2
_geom_bond_publ_flag
V N5 1.642(5) . ?
V S2 2.251(2) . ?
V S1 2.256(2) . ?
V S3 2.258(2) . ?
V N4 2.263(5) . ?
S1 C11 1.814(7) . ?
C11 C12 1.517(8) . ?
C12 N4 1.476(8) . ?
S2 C21 1.804(7) . ?
C21 C22 1.497(8) . ?
C22 N4 1.470(7) . ?
S3 C31 1.809(6) . ?
C31 C32 1.514(8) . ?
C32 N4 1.478(7) . ?
N5 Si5 1.786(5) . ?
Si5 C52 1.849(7) . ?
Si5 C51 1.855(7) . ?
Si5 C53 1.861(7) . ?
